data_4106156
loop_
_publ_author_name
'Jun Shi'
'Georg Manolikakes'
'Chien-Hung Yeh'
'Carlos A. Guerrero'
'Ryan A. Shenvi'
'Hiroki Shigehisa'
'Phil S. Baran'

_publ_section_title
;
 Scalable Synthesis of Cortistatin A and Related Structures
;
_journal_name_full 'Journal of the American Chemical Society'
_journal_page_first 8014
_journal_page_last 8027
_journal_paper_doi 10.1021/ja202103e
_journal_volume 133
_journal_year 2011
_chemical_absolute_configuration syn
_chemical_formula_moiety 'C26 H39 N O7'
_chemical_formula_sum 'C26 H39 N O7'
_chemical_formula_weight 477.58
_chemical_name_common Ryan
_chemical_name_systematic
;
?
;
_space_group_IT_number 19
_symmetry_cell_setting orthorhombic
_symmetry_space_group_name_Hall 'P 2ac 2ab'
_symmetry_space_group_name_H-M 'P 21 21 21'
_atom_sites_solution_hydrogens geom
_atom_sites_solution_primary direct
_atom_sites_solution_secondary difmap
_audit_creation_method SHELXL-97
_cell_angle_alpha 90.00
_cell_angle_beta 90.00
_cell_angle_gamma 90.00
_cell_formula_units_Z 4
_cell_length_a 12.015(2)
_cell_length_b 12.534(2)
_cell_length_c 16.724(3)
_cell_measurement_reflns_used 12915
_cell_measurement_temperature 205(2)
_cell_measurement_theta_max 25
_cell_measurement_theta_min 4
_cell_volume 2518.6(7)
_computing_structure_refinement 'SHELXL-97 (Sheldrick, 1997)'
_computing_structure_solution 'SHELXS-97 (Sheldrick, 1990)'
_diffrn_ambient_temperature 205(2)
_diffrn_measured_fraction_theta_full 0.992
_diffrn_measured_fraction_theta_max 0.992
_diffrn_measurement_device_type 'area detector CCD'
_diffrn_measurement_method 'thin slice 360deg phi scan'
_diffrn_radiation_monochromator graphite
_diffrn_radiation_source 'fine-focus sealed tube'
_diffrn_radiation_type MoK\a
_diffrn_radiation_wavelength 0.71073
_diffrn_reflns_av_R_equivalents 0.0458
_diffrn_reflns_av_sigmaI/netI 0.0663
_diffrn_reflns_limit_h_max 15
_diffrn_reflns_limit_h_min -13
_diffrn_reflns_limit_k_max 7
_diffrn_reflns_limit_k_min -16
_diffrn_reflns_limit_l_max 21
_diffrn_reflns_limit_l_min -21
_diffrn_reflns_number 12915
_diffrn_reflns_theta_full 27.50
_diffrn_reflns_theta_max 27.50
_diffrn_reflns_theta_min 2.03
_exptl_absorpt_coefficient_mu 0.091
_exptl_absorpt_correction_T_max 0.9955
_exptl_absorpt_correction_T_min 0.9910
_exptl_absorpt_correction_type empirical
_exptl_absorpt_process_details multiscan
_exptl_crystal_colour colourless
_exptl_crystal_density_diffrn 1.259
_exptl_crystal_description 'Thin Needle'
_exptl_crystal_F_000 1032
_exptl_crystal_size_max 0.10
_exptl_crystal_size_mid 0.05
_exptl_crystal_size_min 0.05
_refine_diff_density_max 0.443
_refine_diff_density_min -0.328
_refine_diff_density_rms 0.079
_refine_ls_abs_structure_details 'Flack H D (1983), Acta Cryst. A39, 876-881'
_refine_ls_abs_structure_Flack 0.5(19)
_refine_ls_extinction_method none
_refine_ls_goodness_of_fit_ref 1.257
_refine_ls_hydrogen_treatment mixed
_refine_ls_matrix_type full
_refine_ls_number_parameters 325
_refine_ls_number_reflns 5698
_refine_ls_number_restraints 0
_refine_ls_restrained_S_all 1.257
_refine_ls_R_factor_all 0.1123
_refine_ls_R_factor_gt 0.0997
_refine_ls_shift/su_max 0.000
_refine_ls_shift/su_mean 0.000
_refine_ls_structure_factor_coef Fsqd
_refine_ls_weighting_details 'calc w=1/[\s^2^(Fo^2^)+(0.0976P)^2^+1.1942P] where P=(Fo^2^+2Fc^2^)/3'
_refine_ls_weighting_scheme calc
_refine_ls_wR_factor_gt 0.2211
_refine_ls_wR_factor_ref 0.2278
_reflns_number_gt 4924
_reflns_number_total 5698
_reflns_threshold_expression >2sigma(I)
_cod_data_source_file ja202103e_si_002.cif
_cod_data_source_block ryan1
_cod_original_cell_volume 2518.7(9)
_cod_database_code 4106156

loop_
_symmetry_equiv_pos_as_xyz
'x, y, z'
'-x+1/2, -y, z+1/2'
'x+1/2, -y+1/2, -z'
'-x, y+1/2, -z+1/2'

loop_
_atom_site_label
_atom_site_type_symbol
_atom_site_fract_x
_atom_site_fract_y
_atom_site_fract_z
_atom_site_U_iso_or_equiv
_atom_site_adp_type
_atom_site_occupancy
_atom_site_symmetry_multiplicity
_atom_site_calc_flag
_atom_site_refinement_flags
O1 O 0.0686(2) 0.4824(2) -0.00028(16) 0.0292(7) Uani 1 1 d .
N1 N -0.1055(3) 0.3212(3) 0.06496(19) 0.0276(8) Uani 1 1 d .
C1 C 0.0265(4) 0.5844(4) 0.0271(2) 0.0296(10) Uani 1 1 d .
H1 H 0.083(3) 0.620(3) 0.041(2) 0.009(9) Uiso 1 1 d .
H1N H -0.117(3) 0.292(3) 0.020(2) 0.003(8) Uiso 1 1 d .
O2 O -0.2128(3) 0.6286(3) 0.06327(17) 0.0403(8) Uani 1 1 d .
H2OH H -0.2539 0.6816 0.0592 0.048 Uiso 1 1 calc R
C2 C -0.0010(3) 0.4876(4) 0.0704(2) 0.0293(9) Uani 1 1 d .
H2 H 0.039(3) 0.464(3) 0.113(2) 0.003(8) Uiso 1 1 d .
O3 O 0.1657(3) 0.6836(3) -0.08341(19) 0.0426(8) Uani 1 1 d .
C3 C -0.1132(3) 0.4376(3) 0.0641(2) 0.0249(9) Uani 1 1 d .
H3 H -0.1576 0.4602 0.1110 0.030 Uiso 1 1 calc R
O4 O 0.1001(3) 0.5556(3) -0.37333(19) 0.0415(8) Uani 1 1 d .
C4 C -0.1733(3) 0.4753(3) -0.0112(2) 0.0247(8) Uani 1 1 d .
H4A H -0.2498 0.4483 -0.0111 0.030 Uiso 1 1 calc R
H4B H -0.1354 0.4470 -0.0586 0.030 Uiso 1 1 calc R
O5 O 0.1553(3) 0.7236(3) -0.40759(18) 0.0372(8) Uani 1 1 d .
C5 C -0.1746(3) 0.5976(3) -0.0147(2) 0.0264(9) Uani 1 1 d .
O6 O -0.0651(3) 0.3112(3) 0.19638(16) 0.0382(8) Uani 1 1 d .
C6 C -0.2543(3) 0.6377(4) -0.0777(3) 0.0340(10) Uani 1 1 d .
H6A H -0.2642 0.7147 -0.0706 0.041 Uiso 1 1 calc R
H6B H -0.3268 0.6037 -0.0694 0.041 Uiso 1 1 calc R
O7 O -0.0770(3) 0.1634(2) 0.11740(17) 0.0397(8) Uani 1 1 d .
C7 C -0.2164(3) 0.6165(4) -0.1636(2) 0.0299(9) Uani 1 1 d .
H7A H -0.2117 0.5395 -0.1728 0.036 Uiso 1 1 calc R
H7B H -0.2710 0.6461 -0.2010 0.036 Uiso 1 1 calc R
C8 C -0.1030(3) 0.6676(3) -0.1782(2) 0.0254(8) Uani 1 1 d .
H8 H -0.1095 0.7458 -0.1709 0.031 Uiso 1 1 calc R
C9 C -0.0184(3) 0.6228(3) -0.1163(2) 0.0201(8) Uani 1 1 d .
H9 H -0.0207 0.5444 -0.1233 0.024 Uiso 1 1 calc R
C10 C -0.0543(4) 0.6427(3) -0.0278(2) 0.0292(9) Uani 1 1 d .
C11 C 0.1027(3) 0.6551(3) -0.1348(3) 0.0277(9) Uani 1 1 d .
C12 C 0.1405(3) 0.6442(4) -0.2199(2) 0.0291(9) Uani 1 1 d .
H12A H 0.1501 0.5684 -0.2327 0.035 Uiso 1 1 calc R
H12B H 0.2128 0.6794 -0.2263 0.035 Uiso 1 1 calc R
C13 C 0.0561(3) 0.6941(3) -0.2787(2) 0.0247(8) Uani 1 1 d .
C14 C -0.0587(3) 0.6448(3) -0.2624(2) 0.0251(8) Uani 1 1 d .
H14 H -0.0493 0.5665 -0.2663 0.030 Uiso 1 1 calc R
C15 C -0.1290(4) 0.6787(5) -0.3352(3) 0.0453(13) Uani 1 1 d .
H15A H -0.1864 0.6254 -0.3470 0.054 Uiso 1 1 calc R
H15B H -0.1649 0.7477 -0.3256 0.054 Uiso 1 1 calc R
C16 C -0.0445(4) 0.6865(5) -0.4042(3) 0.0471(13) Uani 1 1 d .
H16A H -0.0469 0.7576 -0.4285 0.056 Uiso 1 1 calc R
H16B H -0.0612 0.6334 -0.4454 0.056 Uiso 1 1 calc R
C17 C 0.0710(3) 0.6653(4) -0.3670(3) 0.0323(10) Uani 1 1 d .
C18 C 0.0573(5) 0.8162(4) -0.2676(3) 0.0435(12) Uani 1 1 d .
H18A H -0.0011 0.8479 -0.2999 0.065 Uiso 1 1 calc R
H18B H 0.1289 0.8442 -0.2842 0.065 Uiso 1 1 calc R
H18C H 0.0447 0.8333 -0.2117 0.065 Uiso 1 1 calc R
C19 C -0.0511(5) 0.7624(4) -0.0064(3) 0.0415(11) Uani 1 1 d .
H19A H -0.0649 0.7711 0.0503 0.062 Uiso 1 1 calc R
H19B H -0.1080 0.7998 -0.0366 0.062 Uiso 1 1 calc R
H19C H 0.0214 0.7914 -0.0197 0.062 Uiso 1 1 calc R
C20 C 0.2453(4) 0.6532(5) -0.4210(3) 0.0484(13) Uani 1 1 d .
H20A H 0.2983 0.6554 -0.3765 0.058 Uiso 1 1 calc R
H20B H 0.2844 0.6709 -0.4707 0.058 Uiso 1 1 calc R
C21 C 0.1902(4) 0.5459(4) -0.4266(3) 0.0447(12) Uani 1 1 d .
H21A H 0.1643 0.5316 -0.4812 0.054 Uiso 1 1 calc R
H21B H 0.2409 0.4888 -0.4100 0.054 Uiso 1 1 calc R
C22 C -0.0801(3) 0.2700(3) 0.1327(2) 0.0237(8) Uani 1 1 d .
C23 C -0.0529(5) 0.0891(4) 0.1836(3) 0.0419(12) Uani 1 1 d .
C24 C -0.0603(7) -0.0195(4) 0.1425(4) 0.0673(19) Uani 1 1 d .
H24A H -0.1358 -0.0312 0.1240 0.101 Uiso 1 1 calc R
H24B H -0.0400 -0.0751 0.1802 0.101 Uiso 1 1 calc R
H24C H -0.0097 -0.0212 0.0973 0.101 Uiso 1 1 calc R
C25 C 0.0623(5) 0.1077(5) 0.2169(4) 0.0632(17) Uani 1 1 d .
H25A H 0.1144 0.1180 0.1733 0.095 Uiso 1 1 calc R
H25B H 0.0848 0.0464 0.2484 0.095 Uiso 1 1 calc R
H25C H 0.0617 0.1708 0.2506 0.095 Uiso 1 1 calc R
C26 C -0.1439(5) 0.0972(5) 0.2460(3) 0.0536(15) Uani 1 1 d .
H26A H -0.1277 0.1558 0.2820 0.080 Uiso 1 1 calc R
H26B H -0.1475 0.0311 0.2761 0.080 Uiso 1 1 calc R
H26C H -0.2147 0.1097 0.2198 0.080 Uiso 1 1 calc R

loop_
_atom_site_aniso_label
_atom_site_aniso_U_11
_atom_site_aniso_U_22
_atom_site_aniso_U_33
_atom_site_aniso_U_23
_atom_site_aniso_U_13
_atom_site_aniso_U_12
O1 0.0211(13) 0.0393(17) 0.0272(14) 0.0054(13) -0.0034(11) 0.0040(13)
N1 0.042(2) 0.0277(18) 0.0132(15) -0.0063(13) 0.0052(14) 0.0007(16)
C1 0.031(2) 0.035(2) 0.023(2) -0.0011(17) -0.0053(16) -0.012(2)
O2 0.050(2) 0.0401(19) 0.0308(16) 0.0000(14) 0.0137(14) 0.0229(16)
C2 0.028(2) 0.044(3) 0.0161(18) 0.0032(17) -0.0050(15) 0.0061(19)
O3 0.0325(16) 0.054(2) 0.0409(18) 0.0059(16) -0.0134(14) -0.0207(16)
C3 0.030(2) 0.025(2) 0.0194(18) 0.0015(15) 0.0057(16) 0.0066(17)
O4 0.0469(19) 0.0394(19) 0.0381(17) -0.0013(14) 0.0139(15) -0.0005(16)
C4 0.0190(17) 0.029(2) 0.0262(19) -0.0017(17) 0.0034(15) -0.0031(16)
O5 0.0340(17) 0.0424(19) 0.0353(16) 0.0132(14) 0.0126(13) 0.0072(15)
C5 0.029(2) 0.027(2) 0.0229(19) 0.0025(16) 0.0048(16) 0.0123(17)
O6 0.054(2) 0.0412(18) 0.0190(13) 0.0018(13) -0.0032(13) 0.0069(17)
C6 0.023(2) 0.039(3) 0.040(2) 0.009(2) 0.0084(18) 0.014(2)
O7 0.067(2) 0.0276(16) 0.0241(14) 0.0064(12) 0.0032(15) 0.0108(16)
C7 0.0208(19) 0.040(2) 0.029(2) 0.0092(19) -0.0011(16) 0.0071(19)
C8 0.0180(17) 0.024(2) 0.034(2) 0.0037(16) 0.0008(16) 0.0006(17)
C9 0.0190(17) 0.0178(18) 0.0236(18) 0.0023(15) -0.0015(14) -0.0014(15)
C10 0.041(2) 0.024(2) 0.0231(19) -0.0057(15) 0.0036(17) -0.0039(19)
C11 0.0196(18) 0.027(2) 0.036(2) 0.0088(17) -0.0106(17) -0.0007(17)
C12 0.0142(17) 0.043(3) 0.030(2) 0.0090(19) -0.0021(15) 0.0001(18)
C13 0.0175(17) 0.026(2) 0.0310(19) 0.0072(16) 0.0073(15) 0.0015(17)
C14 0.0149(17) 0.031(2) 0.0294(19) 0.0023(17) 0.0001(15) -0.0035(17)
C15 0.025(2) 0.071(4) 0.039(2) 0.020(2) -0.0045(18) 0.007(2)
C16 0.032(2) 0.079(4) 0.030(2) 0.014(2) -0.0001(19) 0.001(3)
C17 0.024(2) 0.040(2) 0.033(2) 0.0075(19) 0.0029(17) 0.0094(19)
C18 0.050(3) 0.032(3) 0.048(3) 0.009(2) 0.013(2) -0.005(2)
C19 0.058(3) 0.028(2) 0.038(2) -0.0093(19) 0.006(2) 0.001(2)
C20 0.034(2) 0.059(3) 0.053(3) 0.016(3) 0.019(2) 0.007(2)
C21 0.045(3) 0.051(3) 0.038(3) -0.004(2) 0.005(2) 0.001(3)
C22 0.0218(19) 0.039(2) 0.0105(15) 0.0009(15) 0.0085(14) 0.0081(17)
C23 0.052(3) 0.032(3) 0.042(3) 0.012(2) -0.003(2) 0.013(2)
C24 0.108(5) 0.034(3) 0.060(4) 0.012(3) -0.006(4) 0.019(4)
C25 0.051(3) 0.066(4) 0.072(4) 0.024(3) -0.004(3) 0.020(3)
C26 0.056(3) 0.057(4) 0.048(3) 0.028(3) 0.004(3) 0.014(3)

loop_
_atom_type_symbol
_atom_type_description
_atom_type_scat_dispersion_real
_atom_type_scat_dispersion_imag
_atom_type_scat_source
C C 0.0033 0.0016 'International Tables Vol C Tables 4.2.6.8 and 6.1.1.4'
H H 0.0000 0.0000 'International Tables Vol C Tables 4.2.6.8 and 6.1.1.4'
N N 0.0061 0.0033 'International Tables Vol C Tables 4.2.6.8 and 6.1.1.4'
O O 0.0106 0.0060 'International Tables Vol C Tables 4.2.6.8 and 6.1.1.4'

loop_
_geom_angle_atom_site_label_1
_geom_angle_atom_site_label_2
_geom_angle_atom_site_label_3
_geom_angle
C1 O1 C2 60.1(3)
C22 N1 C3 120.1(3)
O1 C1 C2 60.0(3)
O1 C1 C10 117.1(3)
C2 C1 C10 123.8(4)
O1 C2 C1 59.9(3)
O1 C2 C3 116.5(3)
C1 C2 C3 121.5(4)
N1 C3 C2 111.2(4)
N1 C3 C4 110.3(3)
C2 C3 C4 110.9(3)
C21 O4 C17 108.7(4)
C3 C4 C5 110.2(3)
C20 O5 C17 107.5(3)
O2 C5 C6 109.9(3)
O2 C5 C4 103.9(3)
C6 C5 C4 111.4(4)
O2 C5 C10 109.0(3)
C6 C5 C10 111.5(3)
C4 C5 C10 110.9(3)
C5 C6 C7 114.2(3)
C22 O7 C23 118.9(3)
C8 C7 C6 110.1(4)
C7 C8 C14 112.3(3)
C7 C8 C9 109.0(3)
C14 C8 C9 108.5(3)
C11 C9 C8 112.9(3)
C11 C9 C10 114.1(3)
C8 C9 C10 113.1(3)
C1 C10 C19 108.1(4)
C1 C10 C9 108.6(3)
C19 C10 C9 111.6(3)
C1 C10 C5 109.3(3)
C19 C10 C5 109.9(4)
C9 C10 C5 109.3(3)
O3 C11 C12 121.0(4)
O3 C11 C9 122.1(4)
C12 C11 C9 116.9(3)
C11 C12 C13 111.6(3)
C17 C13 C14 100.4(3)
C17 C13 C18 110.4(3)
C14 C13 C18 112.7(4)
C17 C13 C12 116.2(3)
C14 C13 C12 108.3(3)
C18 C13 C12 108.6(4)
C8 C14 C13 113.5(3)
C8 C14 C15 118.9(3)
C13 C14 C15 104.0(3)
C16 C15 C14 104.4(3)
C15 C16 C17 106.2(3)
O5 C17 O4 106.6(3)
O5 C17 C13 115.0(4)
O4 C17 C13 109.1(3)
O5 C17 C16 111.1(3)
O4 C17 C16 110.9(4)
C13 C17 C16 104.1(3)
O5 C20 C21 103.4(4)
O4 C21 C20 102.8(4)
O6 C22 N1 125.5(4)
O6 C22 O7 126.0(4)
N1 C22 O7 108.5(3)
O7 C23 C25 111.1(4)
O7 C23 C26 109.4(4)
C25 C23 C26 113.4(5)
O7 C23 C24 102.3(4)
C25 C23 C24 110.9(5)
C26 C23 C24 109.1(5)

loop_
_geom_bond_atom_site_label_1
_geom_bond_atom_site_label_2
_geom_bond_distance
O1 C1 1.449(6)
O1 C2 1.450(5)
N1 C22 1.338(5)
N1 C3 1.462(5)
C1 C2 1.451(6)
C1 C10 1.523(6)
O2 C5 1.436(5)
C2 C3 1.490(6)
O3 C11 1.200(5)
C3 C4 1.526(5)
O4 C21 1.408(6)
O4 C17 1.423(6)
C4 C5 1.534(6)
O5 C20 1.414(6)
O5 C17 1.421(5)
C5 C6 1.510(6)
C5 C10 1.568(6)
O6 C22 1.197(5)
C6 C7 1.529(6)
O7 C22 1.361(5)
O7 C23 1.475(5)
C7 C8 1.525(6)
C8 C14 1.532(6)
C8 C9 1.556(5)
C9 C11 1.542(5)
C9 C10 1.561(5)
C10 C19 1.543(6)
C11 C12 1.501(6)
C12 C13 1.545(5)
C13 C17 1.531(6)
C13 C14 1.536(5)
C13 C18 1.541(6)
C14 C15 1.541(6)
C15 C16 1.540(6)
C16 C17 1.544(6)
C20 C21 1.502(8)
C23 C25 1.511(8)
C23 C26 1.514(8)
C23 C24 1.527(8)

loop_
_geom_hbond_atom_site_label_D
_geom_hbond_atom_site_label_H
_geom_hbond_atom_site_label_A
_geom_hbond_distance_DH
_geom_hbond_distance_HA
_geom_hbond_distance_DA
_geom_hbond_angle_DHA
_geom_hbond_site_symmetry_A
O2 H2OH O3 0.83 1.99 2.789(5) 162.2 3_465
N1 H1N O5 0.85(4) 2.12(4) 2.963(4) 176(3) 4_544
